data_2001366
loop_
_publ_author_name
'Reis, K. P.'
'Jacobson, A. J.'

_publ_section_title
;
 Structure of Ba~4~NaSb~3~O~12~ by neutron powder diffraction
;
_journal_issue 9
_journal_name_full 'Acta Crystallographica Section C'
_journal_page_first 1585
_journal_page_last 1588
_journal_paper_doi 10.1107/S0108270193002379
_journal_volume 49
_journal_year 1993
_chemical_formula_sum 'Ba4 Na O12 Sb3'
_chemical_formula_weight 1129.6
_symmetry_cell_setting cubic
_symmetry_space_group_name_Hall '-I 4 2 3'
_symmetry_space_group_name_H-M 'I m -3 m'
_cell_angle_alpha 90
_cell_angle_beta 90
_cell_angle_gamma 90
_cell_formula_units_Z 2
_cell_length_a 8.2785(2)
_cell_length_b 8.2785(2)
_cell_length_c 8.2785(2)
_cell_measurement_temperature 298
_cell_volume 567.36(2)
_diffrn_measurement_device 'TOF detector banks at +-90\%, +-148\%'
_diffrn_radiation_probe neutron
_diffrn_radiation_type 'Neutron TOF'
_exptl_crystal_density_diffrn 6.62
_refine_ls_number_parameters 41
_refine_ls_number_reflns 303
_refine_ls_R_factor_obs '7.25 (profile)'
_refine_ls_wR_factor_obs '10.63 (weighted profile)'
_cod_data_source_file st1048.cif
_cod_data_source_block st1048_structure_1_of_1
_cod_original_cell_volume 566.22
_cod_original_formula_sum 'Ba4 Na1 O12 Sb3'
_cod_database_code 2001366

loop_
_atom_site_label
_atom_site_fract_x
_atom_site_fract_y
_atom_site_fract_z
_atom_site_U_iso_or_equiv
Ba1 .25 .25 .25 0.00964(2)
Sb1 .5 .0 .0 0.00546(2)
Na1 .0 .0 .0 0.01082(9)
O1 .5 .0 .25 ?
O2 .27140(10) .0 .0 ?

loop_
_geom_bond_atom_site_label_1
_geom_bond_atom_site_label_2
_geom_bond_distance
_geom_bond_publ_flag
Ba1 O1 2.9270(10) yes
Ba1 O2 2.9320(10) yes
Na1 O2 2.2470(10) yes
Sb1 O1 2.0680(10) yes
Sb1 O2 1.8910(10) yes
